data_7241403
loop_
_publ_author_name
'Colston, Kyle J.'
'Dille, Sara A.'
'Mogesa, Benjamin'
'Brant, Jacilynn'
'Nemykin, Victor N.'
'Zeller, Matthias'
'Basu, Partha'

_publ_section_title
;
 Syntheses, spectroscopic, redox, and structural properties of homoleptic
 Iron(III/II) dithione complexes
;
_journal_issue 63
_journal_name_full 'RSC Advances'
_journal_page_first 38294
_journal_page_last 38303
_journal_paper_doi 10.1039/D0RA07371G
_journal_volume 10
_journal_year 2020
_chemical_formula_moiety 'C18 H30 Fe N6 S6, 2(F6 P)'
_chemical_formula_sum 'C18 H30 F12 Fe N6 P2 S6'
_chemical_formula_weight 868.63
_space_group_crystal_system monoclinic
_space_group_IT_number 14
_space_group_name_Hall '-P 2yn'
_space_group_name_H-M_alt 'P 1 21/n 1'
_atom_sites_solution_hydrogens geom
_atom_sites_solution_primary direct
_atom_sites_solution_secondary difmap
_audit_block_doi 10.5517/ccdc.csd.cc21khqv
_audit_creation_method SHELXL-2018/3
_audit_update_record
;
2019-01-25 deposited with the CCDC.	2020-10-12 downloaded from the CCDC.
;
_cell_angle_alpha 90
_cell_angle_beta 113.6738(19)
_cell_angle_gamma 90
_cell_formula_units_Z 4
_cell_length_a 21.8709(8)
_cell_length_b 6.3608(3)
_cell_length_c 25.3626(9)
_cell_measurement_reflns_used 7585
_cell_measurement_temperature 150(2)
_cell_measurement_theta_max 31.2303
_cell_measurement_theta_min 2.4098
_cell_volume 3231.4(2)
_computing_cell_refinement 'Apex2 v2011.2-0 (Bruker, 2011)'
_computing_data_collection 'SMART (Bruker, 1998)'
_computing_data_reduction 'Saint V7.66A (Bruker, 2011)'
_computing_structure_refinement
;  
SHELXL-2018/3 (Sheldrick, 2015, 2018), 
SHELXLE Rev937 (H\"ubschle et al., 2011)
;
_computing_structure_solution 'SHELXS-97 (Sheldrick, 2008)'
_diffrn_ambient_temperature 150(2)
_diffrn_measured_fraction_theta_full 0.993
_diffrn_measured_fraction_theta_max 0.910
_diffrn_measurement_device_type 'Bruker Smart ApexII'
_diffrn_measurement_method '\f and \w'
_diffrn_radiation_monochromator graphite
_diffrn_radiation_type MoK\a
_diffrn_radiation_wavelength 0.71073
_diffrn_reflns_av_R_equivalents 0.0467
_diffrn_reflns_av_unetI/netI 0.0626
_diffrn_reflns_Laue_measured_fraction_full 0.993
_diffrn_reflns_Laue_measured_fraction_max 0.910
_diffrn_reflns_limit_h_max 30
_diffrn_reflns_limit_h_min -33
_diffrn_reflns_limit_k_max 9
_diffrn_reflns_limit_k_min -9
_diffrn_reflns_limit_l_max 37
_diffrn_reflns_limit_l_min -37
_diffrn_reflns_number 11262
_diffrn_reflns_point_group_measured_fraction_full 0.993
_diffrn_reflns_point_group_measured_fraction_max 0.910
_diffrn_reflns_theta_full 26.000
_diffrn_reflns_theta_max 32.763
_diffrn_reflns_theta_min 1.042
_diffrn_source 'fine-focus sealed tube'
_exptl_absorpt_coefficient_mu 1.048
_exptl_absorpt_correction_T_max 0.7458
_exptl_absorpt_correction_T_min 0.6084
_exptl_absorpt_correction_type multi-scan
_exptl_absorpt_process_details
;
TWINABS 2012/1: Krause, L., Herbst-Irmer, R., Sheldrick G.M. & Stalke D.
(2015). J. Appl. Cryst. 48 3-10.
;
_exptl_crystal_colour green
_exptl_crystal_density_diffrn 1.785
_exptl_crystal_description rod
_exptl_crystal_F_000 1760
_exptl_crystal_size_max 0.168
_exptl_crystal_size_mid 0.160
_exptl_crystal_size_min 0.065
_refine_diff_density_max 0.817
_refine_diff_density_min -0.517
_refine_diff_density_rms 0.127
_refine_ls_extinction_method none
_refine_ls_goodness_of_fit_ref 1.082
_refine_ls_hydrogen_treatment constr
_refine_ls_matrix_type full
_refine_ls_number_parameters 456
_refine_ls_number_reflns 11262
_refine_ls_number_restraints 263
_refine_ls_restrained_S_all 1.106
_refine_ls_R_factor_all 0.0769
_refine_ls_R_factor_gt 0.0525
_refine_ls_shift/su_max 0.001
_refine_ls_shift/su_mean 0.000
_refine_ls_structure_factor_coef Fsqd
_refine_ls_weighting_details 'w=1/[\s^2^(Fo^2^)+(0.0765P)^2^+1.5476P] where P=(Fo^2^+2Fc^2^)/3'
_refine_ls_weighting_scheme calc
_refine_ls_wR_factor_gt 0.1374
_refine_ls_wR_factor_ref 0.1508
_reflns_Friedel_coverage 0.000
_reflns_number_gt 8693
_reflns_number_total 11262
_reflns_threshold_expression 'I > 2\s(I)'
_cod_data_source_file d0ra07371g2.cif
_cod_data_source_block BM_P99Fe_150K_0m
_cod_original_sg_symbol_H-M 'P 21/n'
_cod_database_code 7241403
_shelx_shelxl_version_number 2018/3
_shelx_space_group_comment
;
The symmetry employed for this shelxl refinement is uniquely defined
by the following loop, which should always be used as a source of
symmetry information in preference to the above space-group names.
They are only intended as comments.
;
_shelx_estimated_absorpt_t_min 0.844
_shelx_estimated_absorpt_t_max 0.935

loop_
_space_group_symop_operation_xyz
'x, y, z'
'-x+1/2, y+1/2, -z+1/2'
'-x, -y, -z'
'x-1/2, -y-1/2, z-1/2'

loop_
_atom_site_label
_atom_site_type_symbol
_atom_site_fract_x
_atom_site_fract_y
_atom_site_fract_z
_atom_site_U_iso_or_equiv
_atom_site_adp_type
_atom_site_occupancy
_atom_site_site_symmetry_order
_atom_site_calc_flag
_atom_site_refinement_flags_posn
_atom_site_refinement_flags_adp
_atom_site_refinement_flags_occupancy
_atom_site_disorder_assembly
_atom_site_disorder_group
C1 C 0.38462(15) 0.3414(5) 0.65748(13) 0.0223(6) Uani 1 1 d . . . . .
C3 C 0.3418(2) 0.1443(6) 0.73501(15) 0.0332(8) Uani 1 1 d . . . . .
H3A H 0.341456 0.037121 0.763200 0.040 Uiso 1 1 calc R U . . .
H3B H 0.305948 0.247148 0.730037 0.040 Uiso 1 1 calc R U . . .
C5 C 0.45652(19) 0.5759(7) 0.73182(16) 0.0381(9) Uani 1 1 d . . . . .
H5A H 0.499492 0.540926 0.730437 0.057 Uiso 1 1 calc R U . . .
H5B H 0.463489 0.612799 0.771338 0.057 Uiso 1 1 calc R U . . .
H5C H 0.436494 0.695393 0.706333 0.057 Uiso 1 1 calc R U . . .
S5 S 0.40280(4) 0.21687(15) 0.49526(3) 0.02595(17) Uani 1 1 d . . . . .
C6 C 0.2881(2) -0.1467(6) 0.66504(16) 0.0336(8) Uani 1 1 d . . . . .
H6A H 0.251109 -0.127902 0.627406 0.050 Uiso 1 1 calc R U . . .
H6B H 0.270342 -0.172271 0.694288 0.050 Uiso 1 1 calc R U . . .
H6C H 0.315330 -0.267066 0.663456 0.050 Uiso 1 1 calc R U . . .
S6 S 0.32302(4) 0.63649(14) 0.47035(3) 0.02572(17) Uani 1 1 d . . . . .
C7 C 0.16988(15) 0.4179(5) 0.48748(13) 0.0208(6) Uani 1 1 d . . . . .
C8 C 0.17229(15) 0.2460(5) 0.44909(12) 0.0200(6) Uani 1 1 d . . . . .
C9 C 0.05449(17) 0.1984(6) 0.42386(16) 0.0306(7) Uani 1 1 d . . . . .
H9A H 0.051769 0.123262 0.457036 0.037 Uiso 1 1 calc R U . . .
H9B H 0.016135 0.153876 0.388639 0.037 Uiso 1 1 calc R U . . .
C10 C 0.05091(17) 0.4292(7) 0.43197(16) 0.0313(7) Uani 1 1 d . . . . .
H10A H 0.045720 0.503280 0.396085 0.038 Uiso 1 1 calc R U . . .
H10B H 0.011497 0.461850 0.440417 0.038 Uiso 1 1 calc R U . . .
C11 C 0.10754(18) 0.6836(6) 0.51317(16) 0.0316(7) Uani 1 1 d . . . . .
H11A H 0.136690 0.795612 0.510067 0.047 Uiso 1 1 calc R U . . .
H11B H 0.121957 0.642111 0.553586 0.047 Uiso 1 1 calc R U . . .
H11C H 0.061416 0.734634 0.498611 0.047 Uiso 1 1 calc R U . . .
C13 C 0.39415(15) 0.3580(5) 0.43604(13) 0.0230(6) Uani 1 1 d . . . . .
C12 C 0.11770(19) -0.0390(7) 0.38368(16) 0.0348(8) Uani 1 1 d . . . . .
H12A H 0.075153 -0.114281 0.371561 0.052 Uiso 1 1 calc R U . . .
H12B H 0.154265 -0.133184 0.406383 0.052 Uiso 1 1 calc R U . . .
H12C H 0.124330 0.008924 0.349625 0.052 Uiso 1 1 calc R U . . .
C15 C 0.35138(19) 0.5241(7) 0.32673(15) 0.0325(8) Uani 1 1 d . . . . .
H15A H 0.347112 0.622187 0.295143 0.039 Uiso 1 1 calc R U . . .
H15B H 0.320985 0.403742 0.310125 0.039 Uiso 1 1 calc R U . . .
C14 C 0.34983(16) 0.5444(5) 0.42126(13) 0.0219(6) Uani 1 1 d . . . . .
C17 C 0.4800(2) 0.1515(7) 0.42277(18) 0.0408(10) Uani 1 1 d . . . . .
H17A H 0.501239 0.143976 0.395374 0.061 Uiso 1 1 calc R U . . .
H17B H 0.459342 0.015769 0.423910 0.061 Uiso 1 1 calc R U . . .
H17C H 0.513701 0.184870 0.461165 0.061 Uiso 1 1 calc R U . . .
C16 C 0.42253(19) 0.4470(7) 0.35557(16) 0.0330(8) Uani 1 1 d . . . . .
H16A H 0.434415 0.365511 0.327782 0.040 Uiso 1 1 calc R U . . .
H16B H 0.453297 0.568387 0.368827 0.040 Uiso 1 1 calc R U . . .
C18 C 0.2894(2) 0.8122(7) 0.35240(17) 0.0352(8) Uani 1 1 d . . . . .
H18A H 0.277988 0.842319 0.311648 0.053 Uiso 1 1 calc R U . . .
H18B H 0.311929 0.934311 0.375655 0.053 Uiso 1 1 calc R U . . .
H18C H 0.248508 0.782316 0.358123 0.053 Uiso 1 1 calc R U . . .
N1 N 0.32946(15) 0.0433(5) 0.67991(12) 0.0267(6) Uani 1 1 d . . . . .
N2 N 0.41205(14) 0.3952(5) 0.71301(12) 0.0276(6) Uani 1 1 d . . . . .
C2 C 0.34515(15) 0.1443(5) 0.64105(13) 0.0218(6) Uani 1 1 d . . . . .
N3 N 0.11137(13) 0.5027(5) 0.47928(11) 0.0234(5) Uani 1 1 d . . . . .
N4 N 0.11675(14) 0.1433(5) 0.41884(12) 0.0260(6) Uani 1 1 d . . . . .
C4 C 0.40807(19) 0.2542(7) 0.75725(14) 0.0326(8) Uani 1 1 d . . . . .
H4A H 0.413703 0.336223 0.792078 0.039 Uiso 1 1 calc R U . . .
H4B H 0.444436 0.149067 0.768009 0.039 Uiso 1 1 calc R U . . .
N5 N 0.33320(15) 0.6319(5) 0.36979(12) 0.0277(6) Uani 1 1 d . . . . .
N6 N 0.42923(14) 0.3139(5) 0.40482(13) 0.0288(6) Uani 1 1 d . . . . .
S1 S 0.39599(4) 0.48315(15) 0.60610(3) 0.02534(17) Uani 1 1 d . . . . .
S2 S 0.32216(4) 0.05560(14) 0.57301(3) 0.02567(17) Uani 1 1 d . . . . .
S3 S 0.24153(4) 0.50121(14) 0.53965(3) 0.02326(16) Uani 1 1 d . . . . .
S4 S 0.24584(4) 0.18573(14) 0.44617(3) 0.02410(16) Uani 1 1 d . . . . .
Fe1 Fe 0.32478(2) 0.34680(8) 0.52282(2) 0.01971(10) Uani 1 1 d . . . . .
P1 P 0.11270(4) 0.19266(16) 0.62690(4) 0.02787(19) Uani 1 1 d . . . . .
F1 F 0.17515(16) 0.1969(6) 0.61103(18) 0.0823(12) Uani 1 1 d . . . . .
F2 F 0.06470(15) 0.2214(5) 0.56056(10) 0.0537(7) Uani 1 1 d . . . . .
F3 F 0.11423(16) 0.4412(4) 0.63408(12) 0.0568(8) Uani 1 1 d . . . . .
F4 F 0.15872(15) 0.1646(5) 0.69346(12) 0.0599(8) Uani 1 1 d . . . . .
F5 F 0.10808(15) -0.0564(4) 0.62022(13) 0.0521(7) Uani 1 1 d . . . . .
F6 F 0.04811(13) 0.1875(5) 0.64182(12) 0.0495(7) Uani 1 1 d . . . . .
F7 F 0.11682(18) 0.7273(5) 0.27097(13) 0.0664(9) Uani 1 1 d D . . . .
P2 P 0.1031(3) 0.4759(10) 0.2645(2) 0.0404(5) Uani 0.646(6) 1 d D U P A 1
F8 F 0.0859(4) 0.2323(10) 0.2536(3) 0.0644(14) Uani 0.646(6) 1 d D U P A 1
F9 F 0.0260(2) 0.5256(9) 0.2235(3) 0.0716(16) Uani 0.646(6) 1 d D U P A 1
F10 F 0.0816(4) 0.4643(11) 0.3171(3) 0.088(2) Uani 0.646(6) 1 d D U P A 1
F11 F 0.1765(3) 0.4163(13) 0.3008(4) 0.102(3) Uani 0.646(6) 1 d D U P A 1
F12 F 0.1180(4) 0.4836(9) 0.2083(3) 0.0671(16) Uani 0.646(6) 1 d D U P A 1
P2B P 0.1079(5) 0.4854(18) 0.2730(4) 0.0404(5) Uani 0.354(6) 1 d D U P A 2
F8B F 0.0992(8) 0.2449(18) 0.2775(5) 0.0644(14) Uani 0.354(6) 1 d D U P A 2
F9B F 0.0403(5) 0.542(2) 0.2765(7) 0.090(3) Uani 0.354(6) 1 d D U P A 2
F10B F 0.1453(6) 0.5082(15) 0.3408(3) 0.069(3) Uani 0.354(6) 1 d D U P A 2
F11B F 0.1770(5) 0.458(2) 0.2694(6) 0.079(3) Uani 0.354(6) 1 d D U P A 2
F12B F 0.0741(7) 0.473(2) 0.2066(4) 0.092(4) Uani 0.354(6) 1 d D U P A 2

loop_
_atom_site_aniso_label
_atom_site_aniso_U_11
_atom_site_aniso_U_22
_atom_site_aniso_U_33
_atom_site_aniso_U_23
_atom_site_aniso_U_13
_atom_site_aniso_U_12
C1 0.0219(14) 0.0252(17) 0.0182(12) -0.0008(12) 0.0064(11) 0.0049(12)
C3 0.047(2) 0.033(2) 0.0235(15) -0.0006(14) 0.0184(15) -0.0002(17)
C5 0.0337(19) 0.049(2) 0.0274(16) -0.0143(17) 0.0079(14) -0.0134(18)
S5 0.0245(4) 0.0297(4) 0.0263(4) 0.0074(3) 0.0130(3) 0.0099(3)
C6 0.044(2) 0.029(2) 0.0321(17) -0.0006(15) 0.0195(16) -0.0038(16)
S6 0.0318(4) 0.0252(4) 0.0246(3) 0.0033(3) 0.0161(3) 0.0082(3)
C7 0.0222(13) 0.0216(15) 0.0206(12) 0.0032(11) 0.0107(11) 0.0018(11)
C8 0.0225(13) 0.0204(15) 0.0156(11) 0.0015(11) 0.0061(10) 0.0013(11)
C9 0.0208(14) 0.037(2) 0.0313(16) -0.0020(15) 0.0077(13) -0.0039(14)
C10 0.0200(14) 0.038(2) 0.0301(16) 0.0025(15) 0.0046(13) 0.0057(14)
C11 0.0327(17) 0.0274(19) 0.0382(18) -0.0024(15) 0.0178(15) 0.0086(15)
C13 0.0212(14) 0.0242(16) 0.0244(13) 0.0023(12) 0.0101(12) 0.0038(12)
C12 0.0342(18) 0.036(2) 0.0307(17) -0.0135(15) 0.0098(15) -0.0083(16)
C15 0.0422(19) 0.035(2) 0.0262(15) 0.0021(15) 0.0197(15) 0.0058(16)
C14 0.0231(14) 0.0228(16) 0.0214(13) 0.0014(12) 0.0105(11) 0.0018(12)
C17 0.040(2) 0.048(3) 0.044(2) 0.0100(19) 0.0272(18) 0.0219(19)
C16 0.0394(19) 0.037(2) 0.0329(17) 0.0046(16) 0.0257(16) 0.0065(16)
C18 0.042(2) 0.034(2) 0.0320(17) 0.0112(16) 0.0170(16) 0.0145(17)
N1 0.0334(14) 0.0272(15) 0.0212(12) -0.0004(11) 0.0127(11) 0.0014(12)
N2 0.0260(13) 0.0325(17) 0.0214(12) -0.0043(11) 0.0065(11) -0.0022(12)
C2 0.0218(13) 0.0240(16) 0.0183(12) 0.0009(11) 0.0065(11) 0.0028(12)
N3 0.0220(12) 0.0240(14) 0.0249(12) 0.0000(11) 0.0100(10) 0.0058(11)
N4 0.0240(13) 0.0293(16) 0.0224(12) -0.0045(11) 0.0070(10) -0.0013(11)
C4 0.0383(19) 0.039(2) 0.0168(13) -0.0023(14) 0.0072(13) 0.0043(16)
N5 0.0335(14) 0.0282(16) 0.0249(12) 0.0053(11) 0.0153(11) 0.0096(12)
N6 0.0288(14) 0.0335(17) 0.0289(13) 0.0043(12) 0.0165(12) 0.0110(13)
S1 0.0217(3) 0.0294(4) 0.0220(3) -0.0004(3) 0.0058(3) -0.0036(3)
S2 0.0340(4) 0.0249(4) 0.0182(3) -0.0020(3) 0.0106(3) -0.0035(3)
S3 0.0222(3) 0.0281(4) 0.0207(3) -0.0072(3) 0.0099(3) -0.0015(3)
S4 0.0226(3) 0.0295(4) 0.0195(3) -0.0052(3) 0.0077(3) 0.0040(3)
Fe1 0.01946(19) 0.0235(2) 0.01661(18) -0.00009(16) 0.00766(15) 0.00180(17)
P1 0.0280(4) 0.0299(5) 0.0271(4) 0.0037(4) 0.0125(3) 0.0024(3)
F1 0.0536(17) 0.095(3) 0.125(3) 0.055(2) 0.063(2) 0.0264(18)
F2 0.0678(18) 0.066(2) 0.0233(10) 0.0000(12) 0.0145(11) 0.0136(15)
F3 0.081(2) 0.0311(14) 0.0500(16) 0.0047(12) 0.0179(15) -0.0062(14)
F4 0.0577(17) 0.058(2) 0.0364(13) 0.0101(13) -0.0097(12) -0.0048(14)
F5 0.0759(19) 0.0321(14) 0.0580(16) -0.0060(13) 0.0371(15) 0.0025(13)
F6 0.0475(14) 0.0578(18) 0.0578(16) 0.0105(14) 0.0364(13) 0.0137(13)
F7 0.096(2) 0.0443(18) 0.0506(17) -0.0047(14) 0.0201(17) 0.0010(17)
P2 0.0547(10) 0.0338(8) 0.0432(15) 0.0032(10) 0.0306(11) 0.0050(7)
F8 0.102(4) 0.0369(19) 0.069(4) 0.003(3) 0.049(4) -0.004(2)
F9 0.048(3) 0.066(3) 0.090(4) 0.014(3) 0.017(3) 0.012(2)
F10 0.151(5) 0.088(4) 0.058(3) 0.006(3) 0.075(4) 0.018(4)
F11 0.067(3) 0.090(4) 0.109(5) 0.037(4) -0.006(4) 0.010(3)
F12 0.111(4) 0.048(3) 0.080(3) 0.012(2) 0.078(3) 0.020(3)
P2B 0.0547(10) 0.0338(8) 0.0432(15) 0.0032(10) 0.0306(11) 0.0050(7)
F8B 0.102(4) 0.0369(19) 0.069(4) 0.003(3) 0.049(4) -0.004(2)
F9B 0.057(5) 0.084(7) 0.134(8) 0.001(7) 0.044(5) 0.006(5)
F10B 0.115(7) 0.053(5) 0.031(3) 0.012(3) 0.022(4) 0.018(5)
F11B 0.070(5) 0.081(7) 0.103(7) -0.033(6) 0.054(5) -0.003(5)
F12B 0.108(7) 0.075(6) 0.046(5) -0.014(5) -0.019(5) 0.000(6)

loop_
_atom_type_symbol
_atom_type_description
_atom_type_scat_dispersion_real
_atom_type_scat_dispersion_imag
_atom_type_scat_source
C C 0.0033 0.0016 'International Tables Vol C Tables 4.2.6.8 and 6.1.1.4'
H H 0.0000 0.0000 'International Tables Vol C Tables 4.2.6.8 and 6.1.1.4'
N N 0.0061 0.0033 'International Tables Vol C Tables 4.2.6.8 and 6.1.1.4'
S S 0.1246 0.1234 'International Tables Vol C Tables 4.2.6.8 and 6.1.1.4'
Fe Fe 0.3463 0.8444 'International Tables Vol C Tables 4.2.6.8 and 6.1.1.4'
P P 0.1023 0.0942 'International Tables Vol C Tables 4.2.6.8 and 6.1.1.4'
F F 0.0171 0.0103 'International Tables Vol C Tables 4.2.6.8 and 6.1.1.4'

loop_
_geom_angle_atom_site_label_1
_geom_angle_atom_site_label_2
_geom_angle_atom_site_label_3
_geom_angle
_geom_angle_site_symmetry_1
_geom_angle_site_symmetry_3
_geom_angle_publ_flag
N2 C1 C2 118.5(3) . . ?
N2 C1 S1 122.4(3) . . ?
C2 C1 S1 119.0(2) . . ?
N1 C3 C4 110.1(3) . . ?
N1 C3 H3A 109.6 . . ?
C4 C3 H3A 109.6 . . ?
N1 C3 H3B 109.6 . . ?
C4 C3 H3B 109.6 . . ?
H3A C3 H3B 108.1 . . ?
N2 C5 H5A 109.5 . . ?
N2 C5 H5B 109.5 . . ?
H5A C5 H5B 109.5 . . ?
N2 C5 H5C 109.5 . . ?
H5A C5 H5C 109.5 . . ?
H5B C5 H5C 109.5 . . ?
C13 S5 Fe1 104.63(11) . . ?
N1 C6 H6A 109.5 . . ?
N1 C6 H6B 109.5 . . ?
H6A C6 H6B 109.5 . . ?
N1 C6 H6C 109.5 . . ?
H6A C6 H6C 109.5 . . ?
H6B C6 H6C 109.5 . . ?
C14 S6 Fe1 102.89(12) . . ?
N3 C7 C8 119.0(3) . . ?
N3 C7 S3 122.1(3) . . ?
C8 C7 S3 118.9(2) . . ?
N4 C8 C7 118.7(3) . . ?
N4 C8 S4 122.3(2) . . ?
C7 C8 S4 119.0(2) . . ?
N4 C9 C10 110.6(3) . . ?
N4 C9 H9A 109.5 . . ?
C10 C9 H9A 109.5 . . ?
N4 C9 H9B 109.5 . . ?
C10 C9 H9B 109.5 . . ?
H9A C9 H9B 108.1 . . ?
N3 C10 C9 110.4(3) . . ?
N3 C10 H10A 109.6 . . ?
C9 C10 H10A 109.6 . . ?
N3 C10 H10B 109.6 . . ?
C9 C10 H10B 109.6 . . ?
H10A C10 H10B 108.1 . . ?
N3 C11 H11A 109.5 . . ?
N3 C11 H11B 109.5 . . ?
H11A C11 H11B 109.5 . . ?
N3 C11 H11C 109.5 . . ?
H11A C11 H11C 109.5 . . ?
H11B C11 H11C 109.5 . . ?
N6 C13 C14 119.4(3) . . ?
N6 C13 S5 121.9(3) . . ?
C14 C13 S5 118.5(2) . . ?
N4 C12 H12A 109.5 . . ?
N4 C12 H12B 109.5 . . ?
H12A C12 H12B 109.5 . . ?
N4 C12 H12C 109.5 . . ?
H12A C12 H12C 109.5 . . ?
H12B C12 H12C 109.5 . . ?
N5 C15 C16 108.9(3) . . ?
N5 C15 H15A 109.9 . . ?
C16 C15 H15A 109.9 . . ?
N5 C15 H15B 109.9 . . ?
C16 C15 H15B 109.9 . . ?
H15A C15 H15B 108.3 . . ?
N5 C14 C13 118.5(3) . . ?
N5 C14 S6 122.9(3) . . ?
C13 C14 S6 118.6(2) . . ?
N6 C17 H17A 109.5 . . ?
N6 C17 H17B 109.5 . . ?
H17A C17 H17B 109.5 . . ?
N6 C17 H17C 109.5 . . ?
H17A C17 H17C 109.5 . . ?
H17B C17 H17C 109.5 . . ?
N6 C16 C15 109.3(3) . . ?
N6 C16 H16A 109.8 . . ?
C15 C16 H16A 109.8 . . ?
N6 C16 H16B 109.8 . . ?
C15 C16 H16B 109.8 . . ?
H16A C16 H16B 108.3 . . ?
N5 C18 H18A 109.5 . . ?
N5 C18 H18B 109.5 . . ?
H18A C18 H18B 109.5 . . ?
N5 C18 H18C 109.5 . . ?
H18A C18 H18C 109.5 . . ?
H18B C18 H18C 109.5 . . ?
C2 N1 C3 119.5(3) . . ?
C2 N1 C6 121.5(3) . . ?
C3 N1 C6 117.9(3) . . ?
C1 N2 C5 120.4(3) . . ?
C1 N2 C4 120.7(3) . . ?
C5 N2 C4 118.0(3) . . ?
N1 C2 C1 119.6(3) . . ?
N1 C2 S2 122.4(3) . . ?
C1 C2 S2 118.0(2) . . ?
C7 N3 C11 120.6(3) . . ?
C7 N3 C10 119.8(3) . . ?
C11 N3 C10 119.3(3) . . ?
C8 N4 C9 120.2(3) . . ?
C8 N4 C12 120.6(3) . . ?
C9 N4 C12 118.9(3) . . ?
N2 C4 C3 110.0(3) . . ?
N2 C4 H4A 109.7 . . ?
C3 C4 H4A 109.7 . . ?
N2 C4 H4B 109.7 . . ?
C3 C4 H4B 109.7 . . ?
H4A C4 H4B 108.2 . . ?
C14 N5 C18 121.2(3) . . ?
C14 N5 C15 119.0(3) . . ?
C18 N5 C15 119.1(3) . . ?
C13 N6 C17 120.9(3) . . ?
C13 N6 C16 119.9(3) . . ?
C17 N6 C16 118.8(3) . . ?
C1 S1 Fe1 105.08(12) . . ?
C2 S2 Fe1 103.72(12) . . ?
C7 S3 Fe1 106.38(11) . . ?
C8 S4 Fe1 105.80(11) . . ?
S1 Fe1 S5 96.24(3) . . ?
S1 Fe1 S3 87.78(3) . . ?
S5 Fe1 S3 172.52(4) . . ?
S1 Fe1 S2 87.22(3) . . ?
S5 Fe1 S2 93.89(4) . . ?
S3 Fe1 S2 92.60(4) . . ?
S1 Fe1 S4 171.78(4) . . ?
S5 Fe1 S4 88.80(3) . . ?
S3 Fe1 S4 87.95(3) . . ?
S2 Fe1 S4 85.96(4) . . ?
S1 Fe1 S6 94.62(4) . . ?
S5 Fe1 S6 87.27(3) . . ?
S3 Fe1 S6 86.12(3) . . ?
S2 Fe1 S6 177.71(4) . . ?
S4 Fe1 S6 92.09(4) . . ?
F1 P1 F3 91.8(2) . . ?
F1 P1 F4 91.7(2) . . ?
F3 P1 F4 90.85(17) . . ?
F1 P1 F5 90.83(19) . . ?
F3 P1 F5 177.35(17) . . ?
F4 P1 F5 89.28(17) . . ?
F1 P1 F2 89.97(19) . . ?
F3 P1 F2 88.93(16) . . ?
F4 P1 F2 178.35(18) . . ?
F5 P1 F2 90.87(17) . . ?
F1 P1 F6 178.9(2) . . ?
F3 P1 F6 88.47(17) . . ?
F4 P1 F6 89.38(17) . . ?
F5 P1 F6 88.88(16) . . ?
F2 P1 F6 88.98(15) . . ?
F11 P2 F10 94.3(6) . . ?
F11 P2 F12 90.3(5) . . ?
F10 P2 F12 174.9(6) . . ?
F11 P2 F8 88.9(5) . . ?
F10 P2 F8 88.3(4) . . ?
F12 P2 F8 89.6(4) . . ?
F11 P2 F9 176.1(6) . . ?
F10 P2 F9 88.0(5) . . ?
F12 P2 F9 87.3(4) . . ?
F8 P2 F9 88.0(4) . . ?
F11 P2 F7 94.4(5) . . ?
F10 P2 F7 93.8(4) . . ?
F12 P2 F7 88.0(4) . . ?
F8 P2 F7 175.9(4) . . ?
F9 P2 F7 88.6(4) . . ?
F12B P2B F8B 90.7(8) . . ?
F12B P2B F7 91.4(7) . . ?
F8B P2B F7 177.7(8) . . ?
F12B P2B F9B 91.4(9) . . ?
F8B P2B F9B 94.3(9) . . ?
F7 P2B F9B 84.7(7) . . ?
F12B P2B F11B 89.0(9) . . ?
F8B P2B F11B 92.5(9) . . ?
F7 P2B F11B 88.5(8) . . ?
F9B P2B F11B 173.2(11) . . ?
F12B P2B F10B 176.8(10) . . ?
F8B P2B F10B 92.0(8) . . ?
F7 P2B F10B 85.9(6) . . ?
F9B P2B F10B 90.2(8) . . ?
F11B P2B F10B 89.1(8) . . ?

loop_
_geom_bond_atom_site_label_1
_geom_bond_atom_site_label_2
_geom_bond_distance
_geom_bond_site_symmetry_2
_geom_bond_publ_flag
C1 N2 1.335(4) . ?
C1 C2 1.484(5) . ?
C1 S1 1.683(3) . ?
C3 N1 1.461(4) . ?
C3 C4 1.500(6) . ?
C3 H3A 0.9900 . ?
C3 H3B 0.9900 . ?
C5 N2 1.457(5) . ?
C5 H5A 0.9800 . ?
C5 H5B 0.9800 . ?
C5 H5C 0.9800 . ?
S5 C13 1.694(3) . ?
S5 Fe1 2.2453(9) . ?
C6 N1 1.465(5) . ?
C6 H6A 0.9800 . ?
C6 H6B 0.9800 . ?
C6 H6C 0.9800 . ?
S6 C14 1.680(3) . ?
S6 Fe1 2.2642(10) . ?
C7 N3 1.326(4) . ?
C7 C8 1.479(4) . ?
C7 S3 1.680(3) . ?
C8 N4 1.320(4) . ?
C8 S4 1.684(3) . ?
C9 N4 1.461(4) . ?
C9 C10 1.489(6) . ?
C9 H9A 0.9900 . ?
C9 H9B 0.9900 . ?
C10 N3 1.460(4) . ?
C10 H10A 0.9900 . ?
C10 H10B 0.9900 . ?
C11 N3 1.459(4) . ?
C11 H11A 0.9800 . ?
C11 H11B 0.9800 . ?
C11 H11C 0.9800 . ?
C13 N6 1.335(4) . ?
C13 C14 1.481(5) . ?
C12 N4 1.468(5) . ?
C12 H12A 0.9800 . ?
C12 H12B 0.9800 . ?
C12 H12C 0.9800 . ?
C15 N5 1.473(4) . ?
C15 C16 1.511(5) . ?
C15 H15A 0.9900 . ?
C15 H15B 0.9900 . ?
C14 N5 1.329(4) . ?
C17 N6 1.450(5) . ?
C17 H17A 0.9800 . ?
C17 H17B 0.9800 . ?
C17 H17C 0.9800 . ?
C16 N6 1.467(5) . ?
C16 H16A 0.9900 . ?
C16 H16B 0.9900 . ?
C18 N5 1.445(5) . ?
C18 H18A 0.9800 . ?
C18 H18B 0.9800 . ?
C18 H18C 0.9800 . ?
N1 C2 1.332(4) . ?
N2 C4 1.466(5) . ?
C2 S2 1.689(3) . ?
C4 H4A 0.9900 . ?
C4 H4B 0.9900 . ?
S1 Fe1 2.2355(9) . ?
S2 Fe1 2.2612(10) . ?
S3 Fe1 2.2553(9) . ?
S4 Fe1 2.2614(9) . ?
P1 F1 1.572(3) . ?
P1 F3 1.590(3) . ?
P1 F4 1.591(3) . ?
P1 F5 1.592(3) . ?
P1 F2 1.596(3) . ?
P1 F6 1.603(2) . ?
F7 P2B 1.554(11) . ?
F7 P2 1.623(7) . ?
P2 F11 1.542(7) . ?
P2 F10 1.584(6) . ?
P2 F12 1.586(6) . ?
P2 F8 1.593(7) . ?
P2 F9 1.619(7) . ?
P2B F12B 1.545(10) . ?
P2B F8B 1.551(11) . ?
P2B F9B 1.558(11) . ?
P2B F11B 1.560(11) . ?
P2B F10B 1.588(10) . ?

loop_
_geom_torsion_atom_site_label_1
_geom_torsion_atom_site_label_2
_geom_torsion_atom_site_label_3
_geom_torsion_atom_site_label_4
_geom_torsion
_geom_torsion_site_symmetry_1
_geom_torsion_site_symmetry_2
_geom_torsion_site_symmetry_3
_geom_torsion_site_symmetry_4
_geom_torsion_publ_flag
N3 C7 C8 N4 -18.4(4) . . . . ?
S3 C7 C8 N4 162.3(3) . . . . ?
N3 C7 C8 S4 162.5(2) . . . . ?
S3 C7 C8 S4 -16.9(3) . . . . ?
N4 C9 C10 N3 -51.8(4) . . . . ?
Fe1 S5 C13 N6 -174.8(3) . . . . ?
Fe1 S5 C13 C14 9.5(3) . . . . ?
N6 C13 C14 N5 16.5(5) . . . . ?
S5 C13 C14 N5 -167.7(3) . . . . ?
N6 C13 C14 S6 -163.2(3) . . . . ?
S5 C13 C14 S6 12.5(4) . . . . ?
Fe1 S6 C14 N5 153.2(3) . . . . ?
Fe1 S6 C14 C13 -27.1(3) . . . . ?
N5 C15 C16 N6 55.5(4) . . . . ?
C4 C3 N1 C2 -41.4(5) . . . . ?
C4 C3 N1 C6 150.6(3) . . . . ?
C2 C1 N2 C5 174.0(3) . . . . ?
S1 C1 N2 C5 -3.3(5) . . . . ?
C2 C1 N2 C4 5.1(5) . . . . ?
S1 C1 N2 C4 -172.2(3) . . . . ?
C3 N1 C2 C1 9.8(5) . . . . ?
C6 N1 C2 C1 177.3(3) . . . . ?
C3 N1 C2 S2 -170.6(3) . . . . ?
C6 N1 C2 S2 -3.1(5) . . . . ?
N2 C1 C2 N1 10.1(4) . . . . ?
S1 C1 C2 N1 -172.5(3) . . . . ?
N2 C1 C2 S2 -169.5(2) . . . . ?
S1 C1 C2 S2 7.9(4) . . . . ?
C8 C7 N3 C11 -175.0(3) . . . . ?
S3 C7 N3 C11 4.4(4) . . . . ?
C8 C7 N3 C10 -1.5(5) . . . . ?
S3 C7 N3 C10 177.8(3) . . . . ?
C9 C10 N3 C7 36.5(4) . . . . ?
C9 C10 N3 C11 -149.9(3) . . . . ?
C7 C8 N4 C9 -0.5(5) . . . . ?
S4 C8 N4 C9 178.6(3) . . . . ?
C7 C8 N4 C12 -175.2(3) . . . . ?
S4 C8 N4 C12 3.9(5) . . . . ?
C10 C9 N4 C8 35.6(4) . . . . ?
C10 C9 N4 C12 -149.6(3) . . . . ?
C1 N2 C4 C3 -36.6(5) . . . . ?
C5 N2 C4 C3 154.3(3) . . . . ?
N1 C3 C4 N2 52.6(4) . . . . ?
C13 C14 N5 C18 179.1(3) . . . . ?
S6 C14 N5 C18 -1.1(5) . . . . ?
C13 C14 N5 C15 8.5(5) . . . . ?
S6 C14 N5 C15 -171.7(3) . . . . ?
C16 C15 N5 C14 -44.4(5) . . . . ?
C16 C15 N5 C18 144.8(4) . . . . ?
C14 C13 N6 C17 171.2(3) . . . . ?
S5 C13 N6 C17 -4.4(5) . . . . ?
C14 C13 N6 C16 -1.3(5) . . . . ?
S5 C13 N6 C16 -176.9(3) . . . . ?
C15 C16 N6 C13 -34.8(5) . . . . ?
C15 C16 N6 C17 152.5(4) . . . . ?
N2 C1 S1 Fe1 -170.6(2) . . . . ?
C2 C1 S1 Fe1 12.1(3) . . . . ?
N1 C2 S2 Fe1 157.4(3) . . . . ?
C1 C2 S2 Fe1 -23.1(3) . . . . ?
N3 C7 S3 Fe1 -169.6(2) . . . . ?
C8 C7 S3 Fe1 9.8(3) . . . . ?
N4 C8 S4 Fe1 -164.8(2) . . . . ?
C7 C8 S4 Fe1 14.3(3) . . . . ?
